data_2225341
loop_
_publ_author_name
'Hijikata, Daichi'
'Nakaema, Kosuke'
'Watanabe, Shoji'
'Okamoto, Akiko'
'Yonezawa, Noriyuki'

_publ_section_title
;
 2-(2,7-Dimethoxy-1-naphthoyl)benzoic acid
;
_journal_coeditor_code OM2323
_journal_issue 3
_journal_name_full 'Acta Crystallographica Section E'
_journal_page_first o713
_journal_paper_doi 10.1107/S1600536810006847
_journal_volume 66
_journal_year 2010
_chemical_formula_iupac 'C20 H16 O5'
_chemical_formula_moiety 'C20 H16 O5'
_chemical_formula_sum 'C20 H16 O5'
_chemical_formula_weight 336.33
_chemical_name_systematic
;
2-(2,7-Dimethoxy-1-naphthoyl)benzoic acid
;
_space_group_IT_number 14
_symmetry_cell_setting monoclinic
_symmetry_space_group_name_Hall '-P 2ybc'
_symmetry_space_group_name_H-M 'P 1 21/c 1'
_atom_sites_solution_hydrogens difmap
_atom_sites_solution_primary direct
_atom_sites_solution_secondary difmap
_cell_angle_alpha 90.00
_cell_angle_beta 111.7280(10)
_cell_angle_gamma 90.00
_cell_formula_units_Z 4
_cell_length_a 10.8311(2)
_cell_length_b 10.61451(19)
_cell_length_c 15.4492(3)
_cell_measurement_reflns_used 26822
_cell_measurement_temperature 296
_cell_measurement_theta_max 68.2
_cell_measurement_theta_min 3.1
_cell_volume 1649.95(5)
_computing_cell_refinement 'PROCESS-AUTO (Rigaku, 1998)'
_computing_data_collection 'PROCESS-AUTO (Rigaku, 1998)'
_computing_data_reduction 'CrystalStructure (Rigaku/MSC, 2004)'
_computing_molecular_graphics 'ORTEPIII (Burnett & Johnson, 1996)'
_computing_publication_material 'SHELXL97 (Sheldrick, 2008)'
_computing_structure_refinement 'SHELXL97 (Sheldrick, 2008)'
_computing_structure_solution 'SIR2004 (Burla <i>et al.</i>,  2005)'
_diffrn_ambient_temperature 296
_diffrn_detector_area_resol_mean 10.00
_diffrn_measured_fraction_theta_full 1.000
_diffrn_measured_fraction_theta_max 1.000
_diffrn_measurement_device_type 'Rigaku R-AXIS- APID'
_diffrn_measurement_method \w
_diffrn_radiation_monochromator graphite
_diffrn_radiation_source 'rotating anode'
_diffrn_radiation_type CuK\a
_diffrn_radiation_wavelength 1.54187
_diffrn_reflns_av_R_equivalents 0.0282
_diffrn_reflns_av_sigmaI/netI 0.0126
_diffrn_reflns_limit_h_max 13
_diffrn_reflns_limit_h_min -13
_diffrn_reflns_limit_k_max 12
_diffrn_reflns_limit_k_min -12
_diffrn_reflns_limit_l_max 18
_diffrn_reflns_limit_l_min -18
_diffrn_reflns_number 29727
_diffrn_reflns_theta_full 68.17
_diffrn_reflns_theta_max 68.17
_diffrn_reflns_theta_min 4.39
_exptl_absorpt_coefficient_mu 0.809
_exptl_absorpt_correction_T_max 0.785
_exptl_absorpt_correction_T_min 0.711
_exptl_absorpt_correction_type multi-scan
_exptl_absorpt_process_details
;
(NUMABS; Higashi, 1999)
;
_exptl_crystal_colour colorless
_exptl_crystal_density_diffrn 1.354
_exptl_crystal_density_method 'not measured'
_exptl_crystal_description block
_exptl_crystal_F_000 704
_exptl_crystal_size_max 0.60
_exptl_crystal_size_mid 0.60
_exptl_crystal_size_min 0.30
_refine_diff_density_max 0.156
_refine_diff_density_min -0.115
_refine_ls_extinction_coef 0.0021(3)
_refine_ls_extinction_expression Fc^*^=kFc[1+0.001xFc^2^\l^3^/sin(2\q)]^-1/4^
_refine_ls_extinction_method 'SHELXL97 (Sheldrick, 2008)'
_refine_ls_goodness_of_fit_ref 1.037
_refine_ls_hydrogen_treatment mixed
_refine_ls_matrix_type full
_refine_ls_number_parameters 233
_refine_ls_number_reflns 3023
_refine_ls_number_restraints 0
_refine_ls_restrained_S_all 1.037
_refine_ls_R_factor_all 0.0354
_refine_ls_R_factor_gt 0.0323
_refine_ls_shift/su_max 0.000
_refine_ls_shift/su_mean 0.000
_refine_ls_structure_factor_coef Fsqd
_refine_ls_weighting_details 'calc w=1/[\s^2^(Fo^2^)+(0.0481P)^2^+0.2862P] where P=(Fo^2^+2Fc^2^)/3'
_refine_ls_weighting_scheme calc
_refine_ls_wR_factor_gt 0.0921
_refine_ls_wR_factor_ref 0.0954
_reflns_number_gt 2710
_reflns_number_total 3023
_reflns_threshold_expression I>2sigma(I)
_cod_data_source_file om2323.cif
_cod_data_source_block I
_cod_original_sg_symbol_H-M 'P 21/c'
_cod_database_code 2225341
_cod_database_fobs_code 2225341

loop_
_symmetry_equiv_pos_site_id
_symmetry_equiv_pos_as_xyz
1 +X,+Y,+Z
2 -X,1/2+Y,1/2-Z
3 -X,-Y,-Z
4 +X,1/2-Y,1/2+Z

loop_
_atom_site_type_symbol
_atom_site_label
_atom_site_fract_x
_atom_site_fract_y
_atom_site_fract_z
_atom_site_U_iso_or_equiv
_atom_site_adp_type
_atom_site_calc_flag
_atom_site_refinement_flags
_atom_site_occupancy
_atom_site_disorder_assembly
_atom_site_disorder_group
O O1 0.40529(9) 0.47494(10) 0.24166(7) 0.0630(3) Uani d . 1 . .
O O2 0.36166(9) 0.19907(10) 0.24736(6) 0.0647(3) Uani d . 1 . .
O O3 0.54599(9) 0.15634(11) 0.36707(7) 0.0709(3) Uani d . 1 . .
H H1 0.5589(19) 0.100(2) 0.3272(14) 0.104(6) Uiso d . 1 . .
O O4 0.30544(10) 0.73160(9) 0.28563(8) 0.0726(3) Uani d . 1 . .
O O5 -0.05580(10) 0.17144(10) 0.06622(8) 0.0725(3) Uani d . 1 . .
C C1 0.18889(11) 0.54939(12) 0.21895(8) 0.0487(3) Uani d . 1 . .
C C2 0.18877(13) 0.67861(13) 0.22803(10) 0.0580(3) Uani d . 1 . .
C C3 0.07232(16) 0.74830(15) 0.18184(12) 0.0706(4) Uani d . 1 . .
H H3 0.0716 0.8349 0.1906 0.085 Uiso calc R 1 . .
C C4 -0.03897(15) 0.68890(15) 0.12452(11) 0.0707(4) Uani d . 1 . .
H H4 -0.1149 0.7362 0.0937 0.085 Uiso calc R 1 . .
C C5 -0.04262(13) 0.55796(14) 0.11051(9) 0.0590(3) Uani d . 1 . .
C C6 -0.15566(13) 0.49476(17) 0.04818(11) 0.0711(4) Uani d . 1 . .
H H6 -0.2311 0.5412 0.0148 0.085 Uiso calc R 1 . .
C C7 -0.15665(14) 0.36879(17) 0.03601(11) 0.0710(4) Uani d . 1 . .
H H7 -0.2324 0.3292 -0.0048 0.085 Uiso calc R 1 . .
C C8 -0.04226(12) 0.29720(14) 0.08549(9) 0.0576(3) Uani d . 1 . .
C C9 0.06985(11) 0.35343(12) 0.14630(9) 0.0505(3) Uani d . 1 . .
H H9 0.1442 0.3050 0.1787 0.061 Uiso calc R 1 . .
C C10 0.07285(11) 0.48552(12) 0.16004(8) 0.0495(3) Uani d . 1 . .
C C11 0.31457(11) 0.47747(11) 0.27012(8) 0.0447(3) Uani d . 1 . .
C C12 0.33101(10) 0.41688(11) 0.36061(7) 0.0409(3) Uani d . 1 . .
C C13 0.40131(10) 0.30406(11) 0.39141(7) 0.0402(3) Uani d . 1 . .
C C14 0.43259(12) 0.26655(13) 0.48298(8) 0.0511(3) Uani d . 1 . .
H H14 0.4795 0.1921 0.5037 0.061 Uiso calc R 1 . .
C C15 0.39508(14) 0.33816(15) 0.54409(9) 0.0605(4) Uani d . 1 . .
H H15 0.4171 0.3121 0.6055 0.073 Uiso calc R 1 . .
C C16 0.32540(13) 0.44760(14) 0.51365(9) 0.0607(4) Uani d . 1 . .
H H16 0.3004 0.4960 0.5546 0.073 Uiso calc R 1 . .
C C17 0.29207(12) 0.48650(12) 0.42223(9) 0.0523(3) Uani d . 1 . .
H H17 0.2431 0.5600 0.4019 0.063 Uiso calc R 1 . .
C C18 0.43300(11) 0.21726(11) 0.32640(7) 0.0424(3) Uani d . 1 . .
C C19 0.32145(18) 0.86387(15) 0.28282(13) 0.0792(5) Uani d . 1 . .
H H19A 0.4114 0.8861 0.3201 0.095 Uiso calc R 1 . .
H H19B 0.2620 0.9052 0.3069 0.095 Uiso calc R 1 . .
H H19C 0.3017 0.8900 0.2196 0.095 Uiso calc R 1 . .
C C20 0.05113(17) 0.09279(16) 0.11674(13) 0.0798(5) Uani d . 1 . .
H H20A 0.0300 0.0072 0.0966 0.096 Uiso calc R 1 . .
H H20B 0.0671 0.0990 0.1820 0.096 Uiso calc R 1 . .
H H20C 0.1293 0.1185 0.1061 0.096 Uiso calc R 1 . .

loop_
_atom_site_aniso_label
_atom_site_aniso_U_11
_atom_site_aniso_U_22
_atom_site_aniso_U_33
_atom_site_aniso_U_12
_atom_site_aniso_U_13
_atom_site_aniso_U_23
O1 0.0532(5) 0.0731(6) 0.0744(6) 0.0134(4) 0.0372(5) 0.0261(5)
O2 0.0577(5) 0.0842(7) 0.0423(5) 0.0184(5) 0.0068(4) -0.0127(4)
O3 0.0549(5) 0.0910(8) 0.0539(5) 0.0303(5) 0.0051(4) -0.0173(5)
O4 0.0693(6) 0.0470(5) 0.0925(8) -0.0002(5) 0.0194(6) 0.0074(5)
O5 0.0589(6) 0.0676(6) 0.0757(7) -0.0136(5) 0.0073(5) 0.0077(5)
C1 0.0445(6) 0.0497(7) 0.0544(7) 0.0074(5) 0.0212(5) 0.0128(5)
C2 0.0566(8) 0.0524(7) 0.0659(8) 0.0054(6) 0.0238(6) 0.0107(6)
C3 0.0750(10) 0.0527(8) 0.0863(10) 0.0201(7) 0.0326(8) 0.0185(7)
C4 0.0591(8) 0.0723(10) 0.0796(10) 0.0264(7) 0.0245(8) 0.0246(8)
C5 0.0472(7) 0.0696(9) 0.0616(8) 0.0142(6) 0.0216(6) 0.0198(6)
C6 0.0434(7) 0.0907(12) 0.0713(9) 0.0153(7) 0.0121(6) 0.0229(8)
C7 0.0430(7) 0.0918(12) 0.0670(9) -0.0025(7) 0.0073(6) 0.0146(8)
C8 0.0459(7) 0.0673(8) 0.0574(7) -0.0049(6) 0.0165(6) 0.0115(6)
C9 0.0398(6) 0.0567(7) 0.0531(7) 0.0037(5) 0.0151(5) 0.0141(5)
C10 0.0411(6) 0.0580(7) 0.0518(6) 0.0067(5) 0.0200(5) 0.0138(5)
C11 0.0402(6) 0.0435(6) 0.0520(6) -0.0009(5) 0.0190(5) 0.0036(5)
C12 0.0340(5) 0.0447(6) 0.0449(6) -0.0026(4) 0.0154(4) -0.0013(5)
C13 0.0345(5) 0.0464(6) 0.0388(5) -0.0007(4) 0.0125(4) -0.0013(4)
C14 0.0502(7) 0.0599(7) 0.0410(6) 0.0052(6) 0.0143(5) 0.0036(5)
C15 0.0610(8) 0.0820(10) 0.0397(6) 0.0000(7) 0.0200(6) -0.0030(6)
C16 0.0622(8) 0.0724(9) 0.0560(7) -0.0029(7) 0.0319(6) -0.0168(6)
C17 0.0493(7) 0.0511(7) 0.0623(7) 0.0009(5) 0.0274(6) -0.0056(6)
C18 0.0383(5) 0.0476(6) 0.0398(6) 0.0030(5) 0.0128(5) 0.0003(5)
C19 0.0928(12) 0.0515(8) 0.0992(12) -0.0041(8) 0.0423(10) 0.0056(8)
C20 0.0753(10) 0.0634(9) 0.0870(11) -0.0022(8) 0.0142(8) -0.0008(8)

loop_
_atom_type_symbol
_atom_type_description
_atom_type_scat_dispersion_real
_atom_type_scat_dispersion_imag
_atom_type_scat_source
C C 0.0181 0.0091 'International Tables Vol C Tables 4.2.6.8 and 6.1.1.4'
H H 0.0000 0.0000 'International Tables Vol C Tables 4.2.6.8 and 6.1.1.4'
O O 0.0492 0.0322 'International Tables Vol C Tables 4.2.6.8 and 6.1.1.4'

loop_
_geom_angle_atom_site_label_1
_geom_angle_atom_site_label_2
_geom_angle_atom_site_label_3
_geom_angle_site_symmetry_1
_geom_angle_site_symmetry_3
_geom_angle
_geom_angle_publ_flag
C18 O3 H1 . . 110.5(12) ?
C2 O4 C19 . . 118.76(12) ?
C8 O5 C20 . . 117.39(11) ?
C2 C1 C10 . . 120.37(11) ?
C2 C1 C11 . . 119.08(11) ?
C10 C1 C11 . . 120.53(11) ?
O4 C2 C1 . . 116.08(12) ?
O4 C2 C3 . . 123.52(13) ?
C1 C2 C3 . . 120.37(14) ?
C4 C3 C2 . . 119.94(14) ?
C4 C3 H3 . . 120.0 ?
C2 C3 H3 . . 120.0 ?
C3 C4 C5 . . 121.82(13) ?
C3 C4 H4 . . 119.1 ?
C5 C4 H4 . . 119.1 ?
C4 C5 C6 . . 122.79(13) ?
C4 C5 C10 . . 118.80(13) ?
C6 C5 C10 . . 118.40(13) ?
C7 C6 C5 . . 121.64(13) ?
C7 C6 H6 . . 119.2 ?
C5 C6 H6 . . 119.2 ?
C6 C7 C8 . . 119.83(14) ?
C6 C7 H7 . . 120.1 ?
C8 C7 H7 . . 120.1 ?
O5 C8 C9 . . 125.01(12) ?
O5 C8 C7 . . 113.99(13) ?
C9 C8 C7 . . 121.00(14) ?
C8 C9 C10 . . 120.03(11) ?
C8 C9 H9 . . 120.0 ?
C10 C9 H9 . . 120.0 ?
C9 C10 C1 . . 122.26(10) ?
C9 C10 C5 . . 119.11(12) ?
C1 C10 C5 . . 118.59(12) ?
O1 C11 C12 . . 119.88(10) ?
O1 C11 C1 . . 121.07(10) ?
C12 C11 C1 . . 118.89(9) ?
C17 C12 C13 . . 119.07(10) ?
C17 C12 C11 . . 116.93(11) ?
C13 C12 C11 . . 123.23(10) ?
C14 C13 C12 . . 119.21(10) ?
C14 C13 C18 . . 118.63(10) ?
C12 C13 C18 . . 121.94(9) ?
C15 C14 C13 . . 121.04(12) ?
C15 C14 H14 . . 119.5 ?
C13 C14 H14 . . 119.5 ?
C16 C15 C14 . . 119.65(12) ?
C16 C15 H15 . . 120.2 ?
C14 C15 H15 . . 120.2 ?
C15 C16 C17 . . 120.35(12) ?
C15 C16 H16 . . 119.8 ?
C17 C16 H16 . . 119.8 ?
C16 C17 C12 . . 120.65(12) ?
C16 C17 H17 . . 119.7 ?
C12 C17 H17 . . 119.7 ?
O2 C18 O3 . . 122.85(11) ?
O2 C18 C13 . . 124.36(10) ?
O3 C18 C13 . . 112.69(9) ?
O4 C19 H19A . . 109.5 ?
O4 C19 H19B . . 109.5 ?
H19A C19 H19B . . 109.5 ?
O4 C19 H19C . . 109.5 ?
H19A C19 H19C . . 109.5 ?
H19B C19 H19C . . 109.5 ?
O5 C20 H20A . . 109.5 ?
O5 C20 H20B . . 109.5 ?
H20A C20 H20B . . 109.5 ?
O5 C20 H20C . . 109.5 ?
H20A C20 H20C . . 109.5 ?
H20B C20 H20C . . 109.5 ?

loop_
_geom_bond_atom_site_label_1
_geom_bond_atom_site_label_2
_geom_bond_site_symmetry_2
_geom_bond_distance
_geom_bond_publ_flag
O1 C11 . 1.2163(13) ?
O2 C18 . 1.1945(13) ?
O3 C18 . 1.3195(14) ?
O3 H1 . 0.91(2) ?
O4 C2 . 1.3684(17) ?
O4 C19 . 1.4173(18) ?
O5 C8 . 1.3637(18) ?
O5 C20 . 1.4065(19) ?
C1 C2 . 1.3788(19) ?
C1 C10 . 1.4215(17) ?
C1 C11 . 1.5046(15) ?
C2 C3 . 1.4074(19) ?
C3 C4 . 1.358(2) ?
C3 H3 . 0.9300 ?
C4 C5 . 1.405(2) ?
C4 H4 . 0.9300 ?
C5 C6 . 1.415(2) ?
C5 C10 . 1.4256(16) ?
C6 C7 . 1.350(2) ?
C6 H6 . 0.9300 ?
C7 C8 . 1.4126(19) ?
C7 H7 . 0.9300 ?
C8 C9 . 1.3670(18) ?
C9 C10 . 1.4166(18) ?
C9 H9 . 0.9300 ?
C11 C12 . 1.4885(16) ?
C12 C17 . 1.3884(16) ?
C12 C13 . 1.4042(16) ?
C13 C14 . 1.3856(16) ?
C13 C18 . 1.4935(15) ?
C14 C15 . 1.3849(18) ?
C14 H14 . 0.9300 ?
C15 C16 . 1.370(2) ?
C15 H15 . 0.9300 ?
C16 C17 . 1.3850(19) ?
C16 H16 . 0.9300 ?
C17 H17 . 0.9300 ?
C19 H19A . 0.9600 ?
C19 H19B . 0.9600 ?
C19 H19C . 0.9600 ?
C20 H20A . 0.9600 ?
C20 H20B . 0.9600 ?
C20 H20C . 0.9600 ?

loop_
_geom_hbond_atom_site_label_D
_geom_hbond_atom_site_label_H
_geom_hbond_atom_site_label_A
_geom_hbond_site_symmetry_A
_geom_hbond_distance_DH
_geom_hbond_distance_HA
_geom_hbond_distance_DA
_geom_hbond_angle_DHA
_geom_hbond_publ_flag
O3 H1 O1 2_645 0.91(2) 1.83(2) 2.7320(15) 173.4(19) y
C7 H7 O3 4_454 0.93 2.49 3.3215(19) 150 y
C15 H15 O2 4_555 0.93 2.48 3.3152(16) 149 y
C17 H17 O5 2_555 0.93 2.55 3.2821(18) 136 y
C9 H9 O2 . 0.93 2.47 3.3850(16) 169 y

loop_
_geom_torsion_atom_site_label_1
_geom_torsion_atom_site_label_2
_geom_torsion_atom_site_label_3
_geom_torsion_atom_site_label_4
_geom_torsion_site_symmetry_1
_geom_torsion_site_symmetry_2
_geom_torsion_site_symmetry_3
_geom_torsion_site_symmetry_4
_geom_torsion
_geom_torsion_publ_flag
C19 O4 C2 C1 . . . . 166.64(13) ?
C19 O4 C2 C3 . . . . -15.3(2) ?
C10 C1 C2 O4 . . . . -179.44(11) ?
C11 C1 C2 O4 . . . . -1.13(18) ?
C10 C1 C2 C3 . . . . 2.4(2) ?
C11 C1 C2 C3 . . . . -179.30(12) ?
O4 C2 C3 C4 . . . . 178.89(14) ?
C1 C2 C3 C4 . . . . -3.1(2) ?
C2 C3 C4 C5 . . . . 1.0(2) ?
C3 C4 C5 C6 . . . . -177.30(14) ?
C3 C4 C5 C10 . . . . 1.8(2) ?
C4 C5 C6 C7 . . . . -179.97(15) ?
C10 C5 C6 C7 . . . . 0.9(2) ?
C5 C6 C7 C8 . . . . -0.7(2) ?
C20 O5 C8 C9 . . . . 3.8(2) ?
C20 O5 C8 C7 . . . . -176.41(14) ?
C6 C7 C8 O5 . . . . -179.36(14) ?
C6 C7 C8 C9 . . . . 0.4(2) ?
O5 C8 C9 C10 . . . . 179.34(12) ?
C7 C8 C9 C10 . . . . -0.4(2) ?
C8 C9 C10 C1 . . . . -176.87(11) ?
C8 C9 C10 C5 . . . . 0.67(18) ?
C2 C1 C10 C9 . . . . 177.90(12) ?
C11 C1 C10 C9 . . . . -0.38(17) ?
C2 C1 C10 C5 . . . . 0.35(17) ?
C11 C1 C10 C5 . . . . -177.93(11) ?
C4 C5 C10 C9 . . . . 179.96(12) ?
C6 C5 C10 C9 . . . . -0.91(18) ?
C4 C5 C10 C1 . . . . -2.41(18) ?
C6 C5 C10 C1 . . . . 176.71(12) ?
C2 C1 C11 O1 . . . . -77.60(16) ?
C10 C1 C11 O1 . . . . 100.70(14) ?
C2 C1 C11 C12 . . . . 97.80(14) ?
C10 C1 C11 C12 . . . . -83.90(14) ?
O1 C11 C12 C17 . . . . 132.79(12) ?
C1 C11 C12 C17 . . . . -42.67(15) ?
O1 C11 C12 C13 . . . . -37.07(17) ?
C1 C11 C12 C13 . . . . 147.48(11) ?
C17 C12 C13 C14 . . . . -1.43(16) ?
C11 C12 C13 C14 . . . . 168.22(11) ?
C17 C12 C13 C18 . . . . 173.01(10) ?
C11 C12 C13 C18 . . . . -17.34(16) ?
C12 C13 C14 C15 . . . . 0.31(18) ?
C18 C13 C14 C15 . . . . -174.32(11) ?
C13 C14 C15 C16 . . . . 0.3(2) ?
C14 C15 C16 C17 . . . . 0.2(2) ?
C15 C16 C17 C12 . . . . -1.4(2) ?
C13 C12 C17 C16 . . . . 1.96(17) ?
C11 C12 C17 C16 . . . . -168.33(11) ?
C14 C13 C18 O2 . . . . 139.14(13) ?
C12 C13 C18 O2 . . . . -35.33(18) ?
C14 C13 C18 O3 . . . . -37.23(15) ?
C12 C13 C18 O3 . . . . 148.30(11) ?

loop_
_cod_related_entry_id
_cod_related_entry_database
_cod_related_entry_code
1 ChemSpider 24744565
